data_7047382
loop_
_publ_author_name
'Milocco, Francesca'
'de Vries, Folkert'
'Dall'Anese, Anna'
'Rosar, Vera'
'Zangrando, Ennio'
'Otten, Edwin'
'Milani, Barbara'

_publ_section_title
;
 Palladium alkyl complexes with a formazanate ligand: synthesis, structure
 and reactivity.
;
_journal_issue 41
_journal_name_full 'Dalton transactions (Cambridge, England : 2003)'
_journal_page_first 14445
_journal_page_last 14451
_journal_paper_doi 10.1039/c8dt03130d
_journal_volume 47
_journal_year 2018
_chemical_formula_sum 'C41 H35 Cl3 N8 Pd'
_chemical_formula_weight 852.52
_space_group_crystal_system triclinic
_space_group_IT_number 2
_space_group_name_Hall '-P 1'
_space_group_name_H-M_alt 'P -1'
_symmetry_space_group_name_Hall '-P 1'
_symmetry_space_group_name_H-M 'P -1'
_atom_sites_solution_hydrogens geom
_audit_creation_method SHELXL-2018/1
_audit_update_record
;
2018-07-31 deposited with the CCDC.
2018-08-30 downloaded from the CCDC.
;
_cell_angle_alpha 98.99(3)
_cell_angle_beta 90.96(3)
_cell_angle_gamma 99.37(3)
_cell_formula_units_Z 1
_cell_length_a 8.0390(16)
_cell_length_b 8.1400(16)
_cell_length_c 14.734(3)
_cell_measurement_reflns_used 3578
_cell_measurement_temperature 100(2)
_cell_measurement_theta_max 28.76
_cell_measurement_theta_min 2.05
_cell_volume 938.7(3)
_computing_cell_refinement 'XDS (Kabsch, 2010)'
_computing_data_collection 'Elettra XRD1 Data Collection SW'
_computing_data_reduction 'XDS - CCP4'
_computing_molecular_graphics 'Ortep3 for Windows'
_computing_publication_material 'Wingx 2013.03 (Farrugia, 2012)'
_computing_structure_refinement 'SHELXL-2018/1 (Sheldrick, 2018)'
_computing_structure_solution 'Sir2014 (Burla, 2015)'
_diffrn_ambient_temperature 100(2)
_diffrn_measured_fraction_theta_full 0.987
_diffrn_measured_fraction_theta_max 0.976
_diffrn_measurement_device_type 'Dectris Pilatus 2M'
_diffrn_measurement_method 'CCD rotation images, thick slices'
_diffrn_radiation_monochromator Si111
_diffrn_radiation_source 'Elettra Synchrotron, Trieste (Italy)'
_diffrn_radiation_type synchrotron
_diffrn_radiation_wavelength 0.700
_diffrn_reflns_av_R_equivalents 0.0288
_diffrn_reflns_av_unetI/netI 0.0164
_diffrn_reflns_Laue_measured_fraction_full 0.987
_diffrn_reflns_Laue_measured_fraction_max 0.976
_diffrn_reflns_limit_h_max 11
_diffrn_reflns_limit_h_min -11
_diffrn_reflns_limit_k_max 11
_diffrn_reflns_limit_k_min -11
_diffrn_reflns_limit_l_max 21
_diffrn_reflns_limit_l_min -21
_diffrn_reflns_number 34316
_diffrn_reflns_point_group_measured_fraction_full 0.987
_diffrn_reflns_point_group_measured_fraction_max 0.976
_diffrn_reflns_theta_full 24.835
_diffrn_reflns_theta_max 30.000
_diffrn_reflns_theta_min 1.379
_exptl_absorpt_coefficient_mu 0.750
_exptl_absorpt_correction_T_max 0.847
_exptl_absorpt_correction_T_min 0.789
_exptl_absorpt_correction_type empirical
_exptl_absorpt_process_details sadabs
_exptl_crystal_colour brown
_exptl_crystal_density_diffrn 1.508
_exptl_crystal_description needle
_exptl_crystal_F_000 434
_exptl_crystal_size_max 0.28
_exptl_crystal_size_mid 0.12
_exptl_crystal_size_min 0.12
_refine_diff_density_max 1.283
_refine_diff_density_min -1.086
_refine_diff_density_rms 0.096
_refine_ls_extinction_method none
_refine_ls_goodness_of_fit_ref 1.130
_refine_ls_hydrogen_treatment constr
_refine_ls_matrix_type full
_refine_ls_number_parameters 260
_refine_ls_number_reflns 5601
_refine_ls_number_restraints 12
_refine_ls_restrained_S_all 1.137
_refine_ls_R_factor_all 0.0266
_refine_ls_R_factor_gt 0.0266
_refine_ls_shift/su_max 0.001
_refine_ls_shift/su_mean 0.000
_refine_ls_structure_factor_coef Fsqd
_refine_ls_weighting_details 'w=1/[\s^2^(Fo^2^)+(0.0307P)^2^+0.8368P] where P=(Fo^2^+2Fc^2^)/3'
_refine_ls_weighting_scheme calc
_refine_ls_wR_factor_gt 0.0691
_refine_ls_wR_factor_ref 0.0691
_reflns_Friedel_coverage 0.000
_reflns_number_gt 5597
_reflns_number_total 5601
_reflns_threshold_expression 'I > 2\s(I)'
_cod_data_source_file c8dt03130d2.cif
_cod_data_source_block shelx
_cod_depositor_comments 'Adding full bibliography for 7047382--7047384.cif.'
_cod_database_code 7047382
_shelx_shelxl_version_number 2018/1
_shelx_space_group_comment
;
The symmetry employed for this shelxl refinement is uniquely defined
by the following loop, which should always be used as a source of
symmetry information in preference to the above space-group names.
They are only intended as comments.
;

loop_
_space_group_symop_operation_xyz
'x, y, z'
'-x, -y, -z'

loop_
_atom_site_label
_atom_site_type_symbol
_atom_site_fract_x
_atom_site_fract_y
_atom_site_fract_z
_atom_site_U_iso_or_equiv
_atom_site_adp_type
_atom_site_occupancy
_atom_site_site_symmetry_order
_atom_site_calc_flag
_atom_site_refinement_flags_posn
_atom_site_refinement_flags_adp
_atom_site_refinement_flags_occupancy
Pd Pd 0.000000 0.500000 1.000000 0.01013(4) Uani 1 2 d S . P
Cl1 Cl 0.63716(16) 0.56621(15) 0.57701(9) 0.0351(2) Uani 0.5 1 d . . P
Cl2 Cl 0.33628(15) 0.31718(14) 0.57127(10) 0.0498(3) Uani 0.5 1 d . . P
Cl3 Cl 0.3952(2) 0.5149(3) 0.42394(9) 0.0606(4) Uani 0.5 1 d . . P
N1 N 0.00117(15) 0.36893(14) 0.87129(8) 0.01271(19) Uani 1 1 d . . .
N2 N 0.23215(14) 0.60406(14) 0.96786(8) 0.01193(19) Uani 1 1 d . . .
N3 N 0.26081(15) 0.65711(14) 0.89045(8) 0.0132(2) Uani 1 1 d . . .
N4 N 0.05284(15) 0.44402(14) 0.80310(8) 0.0137(2) Uani 1 1 d . . .
C1 C -0.07071(17) 0.19593(16) 0.84453(9) 0.0142(2) Uani 1 1 d . . .
C2 C -0.09656(18) 0.09279(17) 0.91164(9) 0.0148(2) Uani 1 1 d . . .
H2 H -0.066467 0.138101 0.974238 0.018 Uiso 1 1 calc R U .
C3 C -0.16663(19) -0.07709(17) 0.88701(10) 0.0172(2) Uani 1 1 d . . .
H3 H -0.183836 -0.147124 0.933053 0.021 Uiso 1 1 calc R U .
C4 C -0.2113(2) -0.14447(19) 0.79626(11) 0.0252(3) Uani 1 1 d . . .
H4 H -0.259438 -0.260157 0.779753 0.030 Uiso 1 1 calc R U .
C5 C -0.1849(3) -0.0411(2) 0.72935(12) 0.0377(5) Uani 1 1 d . . .
H5 H -0.215225 -0.086881 0.666830 0.045 Uiso 1 1 calc R U .
C6 C -0.1148(3) 0.1280(2) 0.75277(11) 0.0296(4) Uani 1 1 d . . .
H6 H -0.096831 0.197327 0.706440 0.036 Uiso 1 1 calc R U .
C7 C 0.36731(16) 0.65247(16) 1.03505(9) 0.0122(2) Uani 1 1 d . . .
C8 C 0.36629(17) 0.56264(17) 1.10841(9) 0.0149(2) Uani 1 1 d . . .
H8 H 0.279798 0.469029 1.110892 0.018 Uiso 1 1 calc R U .
C9 C 0.49212(19) 0.61043(19) 1.17789(10) 0.0182(3) Uani 1 1 d . . .
H9 H 0.491353 0.549334 1.227840 0.022 Uiso 1 1 calc R U .
C10 C 0.61883(19) 0.7471(2) 1.17448(10) 0.0196(3) Uani 1 1 d . . .
H10 H 0.703553 0.780845 1.222521 0.024 Uiso 1 1 calc R U .
C11 C 0.62113(18) 0.83453(19) 1.10026(10) 0.0189(3) Uani 1 1 d . . .
H11 H 0.708694 0.927101 1.097560 0.023 Uiso 1 1 calc R U .
C12 C 0.49688(17) 0.78782(17) 1.03025(10) 0.0156(2) Uani 1 1 d . . .
H12 H 0.499782 0.847213 0.979530 0.019 Uiso 1 1 calc R U .
C13 C 0.15669(17) 0.59334(17) 0.81597(9) 0.0136(2) Uani 1 1 d . . .
C14 C 0.18354(19) 0.67674(19) 0.73395(9) 0.0171(2) Uani 1 1 d . . .
C15 C 0.3198(2) 0.8047(2) 0.72992(10) 0.0220(3) Uani 1 1 d . . .
H15 H 0.400006 0.838251 0.780206 0.026 Uiso 1 1 calc R U .
C16 C 0.3393(3) 0.8840(3) 0.65260(13) 0.0347(4) Uani 1 1 d . . .
H16 H 0.432399 0.971629 0.650970 0.042 Uiso 1 1 calc R U .
C17 C 0.2239(3) 0.8364(4) 0.57745(15) 0.0482(6) Uani 1 1 d . U .
C18 C 0.0883(3) 0.7094(4) 0.58193(13) 0.0427(6) Uani 1 1 d . . .
H18 H 0.008323 0.675812 0.531562 0.051 Uiso 1 1 calc R U .
C19 C 0.0675(2) 0.6303(3) 0.65883(11) 0.0272(3) Uani 1 1 d . . .
H19 H -0.026558 0.543693 0.660500 0.033 Uiso 1 1 calc R U .
C20 C 0.2457(4) 0.9195(6) 0.4927(2) 0.0954(16) Uani 1 1 d . U .
H20A H 0.293201 0.845915 0.444411 0.143 Uiso 1 1 calc R U .
H20B H 0.322162 1.027611 0.507700 0.143 Uiso 1 1 calc R U .
H20C H 0.135748 0.938775 0.470824 0.143 Uiso 1 1 calc R U .
C21 C 0.4235(5) 0.5132(5) 0.5423(2) 0.0267(6) Uani 0.5 1 d . . P
H21 H 0.363055 0.600555 0.576114 0.032 Uiso 0.5 1 calc R U P

loop_
_atom_site_aniso_label
_atom_site_aniso_U_11
_atom_site_aniso_U_22
_atom_site_aniso_U_33
_atom_site_aniso_U_23
_atom_site_aniso_U_13
_atom_site_aniso_U_12
Pd 0.01049(7) 0.01026(6) 0.00873(6) 0.00132(4) 0.00026(4) -0.00074(4)
Cl1 0.0272(5) 0.0320(5) 0.0419(6) -0.0038(4) -0.0073(4) 0.0025(4)
Cl2 0.0379(5) 0.0297(5) 0.0779(8) 0.0091(5) -0.0133(5) -0.0047(4)
Cl3 0.0544(9) 0.1030(14) 0.0211(5) 0.0012(7) -0.0041(5) 0.0123(10)
N1 0.0142(5) 0.0125(5) 0.0105(4) 0.0011(4) -0.0001(4) 0.0005(4)
N2 0.0115(5) 0.0123(4) 0.0114(4) 0.0026(4) 0.0009(4) -0.0004(4)
N3 0.0145(5) 0.0133(5) 0.0116(5) 0.0028(4) 0.0016(4) 0.0011(4)
N4 0.0140(5) 0.0147(5) 0.0120(5) 0.0022(4) 0.0005(4) 0.0013(4)
C1 0.0162(6) 0.0125(5) 0.0132(5) 0.0016(4) -0.0014(4) 0.0011(4)
C2 0.0164(6) 0.0146(5) 0.0133(5) 0.0021(4) 0.0007(4) 0.0020(4)
C3 0.0197(6) 0.0147(6) 0.0173(6) 0.0042(5) 0.0010(5) 0.0020(5)
C4 0.0387(9) 0.0136(6) 0.0208(7) 0.0029(5) -0.0064(6) -0.0028(6)
C5 0.0728(15) 0.0172(7) 0.0167(7) 0.0025(5) -0.0143(8) -0.0093(8)
C6 0.0549(12) 0.0158(6) 0.0143(6) 0.0037(5) -0.0100(7) -0.0051(7)
C7 0.0112(5) 0.0124(5) 0.0126(5) 0.0013(4) 0.0006(4) 0.0013(4)
C8 0.0151(6) 0.0150(5) 0.0151(6) 0.0041(4) 0.0003(4) 0.0022(4)
C9 0.0178(6) 0.0220(6) 0.0158(6) 0.0049(5) -0.0015(5) 0.0050(5)
C10 0.0149(6) 0.0246(7) 0.0182(6) 0.0005(5) -0.0036(5) 0.0032(5)
C11 0.0137(6) 0.0199(6) 0.0209(6) 0.0012(5) -0.0008(5) -0.0018(5)
C12 0.0141(6) 0.0155(5) 0.0164(6) 0.0032(4) 0.0011(5) -0.0007(4)
C13 0.0140(6) 0.0151(5) 0.0113(5) 0.0029(4) 0.0012(4) 0.0008(4)
C14 0.0182(6) 0.0217(6) 0.0123(5) 0.0059(5) 0.0029(5) 0.0028(5)
C15 0.0232(7) 0.0267(7) 0.0155(6) 0.0079(5) 0.0021(5) -0.0023(6)
C16 0.0303(9) 0.0491(11) 0.0260(8) 0.0230(8) 0.0033(7) -0.0063(8)
C17 0.0311(10) 0.0881(18) 0.0302(9) 0.0408(11) -0.0001(8) -0.0061(11)
C18 0.0260(9) 0.0819(17) 0.0218(8) 0.0274(10) -0.0040(7) -0.0040(10)
C19 0.0193(7) 0.0445(10) 0.0179(7) 0.0132(6) -0.0015(5) -0.0019(6)
C20 0.0509(16) 0.184(4) 0.0602(18) 0.094(2) -0.0100(13) -0.025(2)
C21 0.0276(16) 0.0288(15) 0.0227(14) -0.0017(12) -0.0020(12) 0.0074(13)

loop_
_atom_type_symbol
_atom_type_description
_atom_type_scat_dispersion_real
_atom_type_scat_dispersion_imag
_atom_type_scat_source
C C 0.0033 0.0016 'International Tables Vol C Tables 4.2.6.8 and 6.1.1.4'
H H 0.0000 0.0000 'International Tables Vol C Tables 4.2.6.8 and 6.1.1.4'
N N 0.0061 0.0033 'International Tables Vol C Tables 4.2.6.8 and 6.1.1.4'
Cl Cl 0.1484 0.1585 'International Tables Vol C Tables 4.2.6.8 and 6.1.1.4'
Pd Pd -0.9988 1.0072 'International Tables Vol C Tables 4.2.6.8 and 6.1.1.4'

loop_
_geom_angle_atom_site_label_1
_geom_angle_atom_site_label_2
_geom_angle_atom_site_label_3
_geom_angle
_geom_angle_site_symmetry_1
_geom_angle_site_symmetry_3
N2 Pd N2 180.0 . 2_567
N2 Pd N1 82.04(6) . .
N2 Pd N1 97.96(6) 2_567 .
N2 Pd N1 97.97(6) . 2_567
N2 Pd N1 82.03(6) 2_567 2_567
N1 Pd N1 180.0 . 2_567
Cl3 Cl1 C21 65.7(2) 2_666 .
Cl3 Cl1 C21 75.2(2) 2_666 2_666
C21 Cl1 C21 60.1(2) . 2_666
C21 Cl2 Cl3 42.66(13) . 2_666
Cl1 Cl3 C21 91.9(3) 2_666 2_666
Cl1 Cl3 C21 83.3(2) 2_666 .
C21 Cl3 C21 63.9(2) 2_666 .
Cl1 Cl3 Cl2 137.9(3) 2_666 2_666
C21 Cl3 Cl2 48.21(15) 2_666 2_666
C21 Cl3 Cl2 88.42(15) . 2_666
N4 N1 C1 113.74(11) . .
N4 N1 Pd 121.08(9) . .
C1 N1 Pd 124.77(9) . .
N3 N2 C7 115.11(11) . .
N3 N2 Pd 122.32(9) . .
C7 N2 Pd 121.55(9) . .
N2 N3 C13 120.38(12) . .
N1 N4 C13 121.90(12) . .
C2 C1 C6 119.54(13) . .
C2 C1 N1 119.00(12) . .
C6 C1 N1 121.46(13) . .
C1 C2 C3 119.99(13) . .
C1 C2 H2 120.0 . .
C3 C2 H2 120.0 . .
C4 C3 C2 120.58(13) . .
C4 C3 H3 119.7 . .
C2 C3 H3 119.7 . .
C3 C4 C5 119.27(14) . .
C3 C4 H4 120.4 . .
C5 C4 H4 120.4 . .
C6 C5 C4 120.80(15) . .
C6 C5 H5 119.6 . .
C4 C5 H5 119.6 . .
C5 C6 C1 119.82(15) . .
C5 C6 H6 120.1 . .
C1 C6 H6 120.1 . .
C8 C7 C12 120.06(13) . .
C8 C7 N2 117.96(12) . .
C12 C7 N2 121.97(12) . .
C9 C8 C7 119.89(13) . .
C9 C8 H8 120.1 . .
C7 C8 H8 120.1 . .
C10 C9 C8 120.23(13) . .
C10 C9 H9 119.9 . .
C8 C9 H9 119.9 . .
C9 C10 C11 119.68(14) . .
C9 C10 H10 120.2 . .
C11 C10 H10 120.2 . .
C12 C11 C10 120.71(14) . .
C12 C11 H11 119.6 . .
C10 C11 H11 119.6 . .
C11 C12 C7 119.39(13) . .
C11 C12 H12 120.3 . .
C7 C12 H12 120.3 . .
N4 C13 N3 125.76(12) . .
N4 C13 C14 115.90(12) . .
N3 C13 C14 117.09(12) . .
C15 C14 C19 118.44(14) . .
C15 C14 C13 121.75(13) . .
C19 C14 C13 119.78(14) . .
C14 C15 C16 120.40(16) . .
C14 C15 H15 119.8 . .
C16 C15 H15 119.8 . .
C15 C16 C17 121.00(17) . .
C15 C16 H16 119.5 . .
C17 C16 H16 119.5 . .
C18 C17 C16 118.36(16) . .
C18 C17 C20 120.3(2) . .
C16 C17 C20 121.4(2) . .
C17 C18 C19 121.03(18) . .
C17 C18 H18 119.5 . .
C19 C18 H18 119.5 . .
C18 C19 C14 120.77(17) . .
C18 C19 H19 119.6 . .
C14 C19 H19 119.6 . .
C17 C20 H20A 109.5 . .
C17 C20 H20B 109.5 . .
H20A C20 H20B 109.5 . .
C17 C20 H20C 109.5 . .
H20A C20 H20C 109.5 . .
H20B C20 H20C 109.5 . .
Cl1 C21 Cl2 110.7(2) . .
Cl1 C21 Cl3 110.9(2) . .
Cl2 C21 Cl3 111.3(2) . .
Cl1 C21 H21 107.9 . .
Cl2 C21 H21 107.9 . .
Cl3 C21 H21 107.9 . .

loop_
_geom_bond_atom_site_label_1
_geom_bond_atom_site_label_2
_geom_bond_distance
_geom_bond_site_symmetry_2
Pd N2 2.0162(13) .
Pd N2 2.0162(13) 2_567
Pd N1 2.0265(13) .
Pd N1 2.0265(13) 2_567
Cl1 Cl3 0.667(2) 2_666
Cl1 C21 1.749(4) .
Cl1 C21 1.805(4) 2_666
Cl2 C21 1.755(4) .
Cl2 Cl3 2.353(2) 2_666
Cl3 C21 1.595(4) 2_666
Cl3 C21 1.757(4) .
N1 N4 1.2956(16) .
N1 C1 1.4235(17) .
N2 N3 1.2925(15) .
N2 C7 1.4208(18) .
N3 C13 1.3507(18) .
N4 C13 1.3426(18) .
C1 C2 1.3910(18) .
C1 C6 1.395(2) .
C2 C3 1.3943(19) .
C2 H2 0.9500 .
C3 C4 1.381(2) .
C3 H3 0.9500 .
C4 C5 1.390(2) .
C4 H4 0.9500 .
C5 C6 1.387(2) .
C5 H5 0.9500 .
C6 H6 0.9500 .
C7 C8 1.3958(18) .
C7 C12 1.3989(19) .
C8 C9 1.391(2) .
C8 H8 0.9500 .
C9 C10 1.389(2) .
C9 H9 0.9500 .
C10 C11 1.394(2) .
C10 H10 0.9500 .
C11 C12 1.388(2) .
C11 H11 0.9500 .
C12 H12 0.9500 .
C13 C14 1.4782(18) .
C14 C15 1.393(2) .
C14 C19 1.399(2) .
C15 C16 1.393(2) .
C15 H15 0.9500 .
C16 C17 1.397(3) .
C16 H16 0.9500 .
C17 C18 1.385(3) .
C17 C20 1.510(3) .
C18 C19 1.387(2) .
C18 H18 0.9500 .
C19 H19 0.9500 .
C20 H20A 0.9800 .
C20 H20B 0.9800 .
C20 H20C 0.9800 .
C21 H21 1.0000 .

loop_
_geom_torsion_atom_site_label_1
_geom_torsion_atom_site_label_2
_geom_torsion_atom_site_label_3
_geom_torsion_atom_site_label_4
_geom_torsion
_geom_torsion_site_symmetry_1
C7 N2 N3 C13 167.14(11) .
Pd N2 N3 C13 -24.22(16) .
C1 N1 N4 C13 -164.70(12) .
Pd N1 N4 C13 22.37(17) .
N4 N1 C1 C2 166.01(12) .
Pd N1 C1 C2 -21.36(17) .
N4 N1 C1 C6 -13.7(2) .
Pd N1 C1 C6 158.95(14) .
C6 C1 C2 C3 -0.2(2) .
N1 C1 C2 C3 -179.93(13) .
C1 C2 C3 C4 -0.1(2) .
C2 C3 C4 C5 0.3(3) .
C3 C4 C5 C6 -0.1(3) .
C4 C5 C6 C1 -0.3(4) .
C2 C1 C6 C5 0.4(3) .
N1 C1 C6 C5 -179.87(19) .
N3 N2 C7 C8 -161.83(12) .
Pd N2 C7 C8 29.43(15) .
N3 N2 C7 C12 19.50(18) .
Pd N2 C7 C12 -149.24(10) .
C12 C7 C8 C9 1.5(2) .
N2 C7 C8 C9 -177.18(12) .
C7 C8 C9 C10 -0.1(2) .
C8 C9 C10 C11 -1.1(2) .
C9 C10 C11 C12 0.8(2) .
C10 C11 C12 C7 0.6(2) .
C8 C7 C12 C11 -1.8(2) .
N2 C7 C12 C11 176.84(12) .
N1 N4 C13 N3 22.5(2) .
N1 N4 C13 C14 -170.65(12) .
N2 N3 C13 N4 -21.7(2) .
N2 N3 C13 C14 171.60(12) .
N4 C13 C14 C15 -161.91(14) .
N3 C13 C14 C15 6.1(2) .
N4 C13 C14 C19 19.9(2) .
N3 C13 C14 C19 -172.14(14) .
C19 C14 C15 C16 0.0(3) .
C13 C14 C15 C16 -178.31(16) .
C14 C15 C16 C17 -0.4(3) .
C15 C16 C17 C18 0.6(4) .
C15 C16 C17 C20 -178.9(3) .
C16 C17 C18 C19 -0.3(4) .
C20 C17 C18 C19 179.2(3) .
C17 C18 C19 C14 -0.2(4) .
C15 C14 C19 C18 0.4(3) .
C13 C14 C19 C18 178.65(18) .
Cl3 Cl1 C21 Cl2 16.0(2) 2_666
C21 Cl1 C21 Cl2 102.4(3) 2_666
Cl3 Cl1 C21 Cl3 -108.0(3) 2_666
C21 Cl1 C21 Cl3 -21.69(11) 2_666
Cl3 Cl2 C21 Cl1 -6.04(9) 2_666
Cl3 Cl2 C21 Cl3 117.8(3) 2_666
Cl1 Cl3 C21 Cl1 119.2(3) 2_666
C21 Cl3 C21 Cl1 23.81(12) 2_666
Cl2 Cl3 C21 Cl1 -19.40(19) 2_666
Cl1 Cl3 C21 Cl2 -4.5(3) 2_666
C21 Cl3 C21 Cl2 -99.9(3) 2_666
Cl2 Cl3 C21 Cl2 -143.15(18) 2_666
